data_1570778
loop_
_publ_author_name
'Rose, Nalani P.'
'Arman, Hadi D.'
'Adrian, Rafael A.'

_publ_section_title
;
 Dichlorido(4,7-dimethoxy-1,10-phenanthroline-\k2 N,N&#x2032;)zinc(II)
;
_journal_coeditor_code WM4203
_journal_issue 1
_journal_name_full IUCrData
_journal_paper_doi 10.1107/S2414314624000373
_journal_volume 9
_journal_year 2024
_chemical_formula_iupac '[Zn Cl2 (C14 H12 N2 O2)]'
_chemical_formula_moiety 'C14 H12 Cl2 N2 O2 Zn'
_chemical_formula_sum 'C14 H12 Cl2 N2 O2 Zn'
_chemical_formula_weight 376.53
_chemical_name_systematic
;
Dichlorido(4,7-dimethoxy-1,10-phenanthroline-\k^2^<i>N</i>,<i>N</i>')zinc(II)
;
_space_group_crystal_system monoclinic
_space_group_IT_number 15
_space_group_name_Hall '-C 2yc'
_space_group_name_H-M_alt 'C 1 2/c 1'
_atom_sites_solution_hydrogens geom
_atom_sites_solution_primary dual
_audit_creation_method
;
Olex2 1.5
(compiled 2023.08.24 svn.re1ec1418 for OlexSys, GUI svn.r6817)
;
_cell_angle_alpha 90
_cell_angle_beta 95.233(4)
_cell_angle_gamma 90
_cell_formula_units_Z 4
_cell_length_a 14.7877(6)
_cell_length_b 9.9287(4)
_cell_length_c 9.5230(3)
_cell_measurement_reflns_used 4164
_cell_measurement_temperature 100.01(10)
_cell_measurement_theta_max 75.9700
_cell_measurement_theta_min 4.5630
_cell_volume 1392.36(9)
_computing_cell_refinement
;
CrysAlisPro (Rigaku OD, 2023)
;
_computing_data_collection
;
CrysAlisPro (Rigaku OD, 2023)
;
_computing_data_reduction
;
CrysAlisPro (Rigaku OD, 2023)
;
_computing_molecular_graphics
;
Olex2 (Dolomanov <i>et al.</i>,  2009)
;
_computing_publication_material
;
Olex2 (Dolomanov <i>et al.</i>,  2009)
;
_computing_structure_refinement
;
<i>SHELXL</i> (Sheldrick, 2015<i>b</i>)
;
_computing_structure_solution
;
<i>SHELXT</i> (Sheldrick, 2015<i>a</i>)
;
_diffrn_ambient_temperature 100.01(10)
_diffrn_detector 'Hybrid Pixel Array Detector'
_diffrn_detector_area_resol_mean 10.0000
_diffrn_measured_fraction_theta_full 0.996
_diffrn_measured_fraction_theta_max 0.955
_diffrn_measurement_device 'four-circle diffractometer'
_diffrn_measurement_device_type 'XtaLAB Synergy, Dualflex, HyPix'
_diffrn_measurement_method '\w scans'
_diffrn_radiation_monochromator mirror
_diffrn_radiation_probe x-ray
_diffrn_radiation_type 'Cu K\a'
_diffrn_radiation_wavelength 1.54184
_diffrn_reflns_av_R_equivalents 0.0438
_diffrn_reflns_av_unetI/netI 0.0305
_diffrn_reflns_limit_h_max 17
_diffrn_reflns_limit_h_min -18
_diffrn_reflns_limit_k_max 12
_diffrn_reflns_limit_k_min -10
_diffrn_reflns_limit_l_max 11
_diffrn_reflns_limit_l_min -7
_diffrn_reflns_number 6451
_diffrn_reflns_theta_full 67.684
_diffrn_reflns_theta_max 76.132
_diffrn_reflns_theta_min 5.373
_diffrn_source 'micro-focus sealed X-ray tube'
_exptl_absorpt_coefficient_mu 6.030
_exptl_absorpt_correction_T_max 1.000
_exptl_absorpt_correction_T_min 0.780
_exptl_absorpt_correction_type gaussian
_exptl_absorpt_process_details
;
(CrysAlisPro; Rigaku OD, 2023)
;
_exptl_crystal_colour 'clear colourless'
_exptl_crystal_density_diffrn 1.796
_exptl_crystal_description block
_exptl_crystal_F_000 760
_exptl_crystal_size_max 0.096
_exptl_crystal_size_mid 0.049
_exptl_crystal_size_min 0.033
_refine_diff_density_max 0.358
_refine_diff_density_min -0.541
_refine_ls_extinction_method none
_refine_ls_goodness_of_fit_ref 1.070
_refine_ls_hydrogen_treatment constr
_refine_ls_matrix_type full
_refine_ls_number_parameters 97
_refine_ls_number_reflns 1385
_refine_ls_number_restraints 0
_refine_ls_restrained_S_all 1.070
_refine_ls_R_factor_all 0.0310
_refine_ls_R_factor_gt 0.0284
_refine_ls_shift/su_max 0.000
_refine_ls_shift/su_mean 0.000
_refine_ls_structure_factor_coef Fsqd
_refine_ls_weighting_details 'w=1/[\s^2^(Fo^2^)+(0.0424P)^2^+1.5215P] where P=(Fo^2^+2Fc^2^)/3'
_refine_ls_weighting_scheme calc
_refine_ls_wR_factor_gt 0.0768
_refine_ls_wR_factor_ref 0.0783
_reflns_number_gt 1282
_reflns_number_total 1385
_reflns_threshold_expression 'I > 2\s(I)'
_cod_data_source_file wm4203.cif
_cod_data_source_block I
_cod_database_code 1570778
_shelx_space_group_comment
;
The symmetry employed for this shelxl refinement is uniquely defined
by the following loop, which should always be used as a source of
symmetry information in preference to the above space-group names.
They are only intended as comments.
;
_shelx_estimated_absorpt_t_min 0.595
_shelx_estimated_absorpt_t_max 0.826

loop_
_space_group_symop_operation_xyz
'x, y, z'
'-x, y, -z+1/2'
'x+1/2, y+1/2, z'
'-x+1/2, y+1/2, -z+1/2'
'-x, -y, -z'
'x, -y, z-1/2'
'-x+1/2, -y+1/2, -z'
'x+1/2, -y+1/2, z-1/2'

loop_
_atom_site_type_symbol
_atom_site_label
_atom_site_fract_x
_atom_site_fract_y
_atom_site_fract_z
_atom_site_U_iso_or_equiv
_atom_site_adp_type
_atom_site_calc_flag
_atom_site_occupancy
_atom_site_disorder_assembly
_atom_site_disorder_group
Zn Zn1 0.500000 0.13609(4) 0.250000 0.02301(15) Uani d 1 . .
Cl Cl1 0.39338(4) 0.02563(5) 0.35249(5) 0.03050(17) Uani d 1 . .
O O1 0.66212(10) 0.65250(14) 0.53657(14) 0.0218(3) Uani d 1 . .
N N1 0.56174(11) 0.29536(17) 0.36247(16) 0.0199(3) Uani d 1 . .
C C5 0.53355(13) 0.4178(2) 0.30988(19) 0.0182(4) Uani d 1 . .
C C4 0.56632(13) 0.5410(2) 0.36602(19) 0.0183(4) Uani d 1 . .
C C6 0.53195(13) 0.6646(2) 0.30625(19) 0.0189(4) Uani d 1 . .
H H6 0.553852 0.747773 0.345289 0.023 Uiso calc 1 . .
C C2 0.66450(14) 0.4095(2) 0.5321(2) 0.0218(4) Uani d 1 . .
H H2 0.711381 0.402937 0.606948 0.026 Uiso calc 1 . .
C C3 0.63399(13) 0.5341(2) 0.48287(19) 0.0194(4) Uani d 1 . .
C C1 0.62520(13) 0.2938(2) 0.4699(2) 0.0214(4) Uani d 1 . .
H H1 0.645131 0.208835 0.506840 0.026 Uiso calc 1 . .
C C7 0.73512(14) 0.6509(2) 0.6477(2) 0.0239(4) Uani d 1 . .
H H7A 0.789459 0.611872 0.612157 0.036 Uiso calc 1 . .
H H7B 0.717317 0.596632 0.726610 0.036 Uiso calc 1 . .
H H7C 0.748220 0.743207 0.679964 0.036 Uiso calc 1 . .

loop_
_atom_site_aniso_label
_atom_site_aniso_U_11
_atom_site_aniso_U_22
_atom_site_aniso_U_33
_atom_site_aniso_U_12
_atom_site_aniso_U_13
_atom_site_aniso_U_23
Zn1 0.0248(2) 0.0126(2) 0.0319(2) 0.000 0.00398(15) 0.000
Cl1 0.0338(3) 0.0212(3) 0.0364(3) -0.0083(2) 0.0030(2) 0.0048(2)
O1 0.0250(7) 0.0181(7) 0.0219(7) -0.0025(6) -0.0002(5) -0.0008(5)
N1 0.0218(7) 0.0143(8) 0.0243(8) 0.0015(7) 0.0068(6) 0.0027(6)
C5 0.0202(9) 0.0141(10) 0.0211(8) 0.0012(8) 0.0075(7) 0.0012(7)
C4 0.0196(8) 0.0168(10) 0.0192(8) -0.0011(7) 0.0063(7) -0.0004(7)
C6 0.0208(9) 0.0147(9) 0.0220(9) -0.0008(8) 0.0058(7) -0.0009(7)
C2 0.0221(9) 0.0235(11) 0.0206(8) 0.0013(8) 0.0050(7) 0.0021(8)
C3 0.0213(9) 0.0185(10) 0.0196(9) -0.0016(8) 0.0076(7) 0.0013(7)
C1 0.0234(9) 0.0174(10) 0.0241(9) 0.0032(8) 0.0059(7) 0.0052(8)
C7 0.0239(9) 0.0263(11) 0.0210(9) -0.0028(9) -0.0005(7) 0.0004(8)

loop_
_atom_type_symbol
_atom_type_description
_atom_type_scat_dispersion_real
_atom_type_scat_dispersion_imag
_atom_type_scat_source
C C 0.0181 0.0091 'International Tables Vol C Tables 4.2.6.8 and 6.1.1.4'
H H 0.0000 0.0000 'International Tables Vol C Tables 4.2.6.8 and 6.1.1.4'
Cl Cl 0.3639 0.7018 'International Tables Vol C Tables 4.2.6.8 and 6.1.1.4'
N N 0.0311 0.0180 'International Tables Vol C Tables 4.2.6.8 and 6.1.1.4'
O O 0.0492 0.0322 'International Tables Vol C Tables 4.2.6.8 and 6.1.1.4'
Zn Zn -1.5491 0.6778 'International Tables Vol C Tables 4.2.6.8 and 6.1.1.4'

loop_
_exptl_crystal_face_index_h
_exptl_crystal_face_index_k
_exptl_crystal_face_index_l
_exptl_crystal_face_perp_dist
-5 -5 -1 0.0254
-1 1 6 0.0219
-7 4 0 0.0042
7 -4 1 0.0172
-4 1 6 0.0213
3 5 2 0.0161
5 0 -5 0.0511
-3 -5 -3 0.0266

loop_
_geom_angle_atom_site_label_1
_geom_angle_atom_site_label_2
_geom_angle_atom_site_label_3
_geom_angle_site_symmetry_1
_geom_angle_site_symmetry_3
_geom_angle
_geom_angle_publ_flag
Cl1 Zn1 Cl1 . 2_655 120.75(3) y
N1 Zn1 Cl1 2_655 2_655 116.53(4) y
N1 Zn1 Cl1 . . 116.53(4) y
N1 Zn1 Cl1 2_655 . 107.88(4) y
N1 Zn1 Cl1 . 2_655 107.88(4) y
N1 Zn1 N1 2_655 . 80.66(9) y
C3 O1 C7 . . 117.29(16) ?
C5 N1 Zn1 . . 112.59(13) ?
C1 N1 Zn1 . . 129.60(15) ?
C1 N1 C5 . . 117.74(18) ?
N1 C5 C5 . 2_655 117.08(11) ?
N1 C5 C4 . . 123.58(18) ?
C4 C5 C5 . 2_655 119.34(11) ?
C5 C4 C6 . . 119.99(18) ?
C5 C4 C3 . . 116.58(18) ?
C6 C4 C3 . . 123.43(18) ?
C4 C6 H6 . . 119.7 ?
C6 C6 C4 2_655 . 120.66(11) ?
C6 C6 H6 2_655 . 119.7 ?
C3 C2 H2 . . 120.6 ?
C3 C2 C1 . . 118.81(19) ?
C1 C2 H2 . . 120.6 ?
O1 C3 C4 . . 115.33(18) ?
O1 C3 C2 . . 125.27(18) ?
C2 C3 C4 . . 119.40(19) ?
N1 C1 C2 . . 123.82(19) ?
N1 C1 H1 . . 118.1 ?
C2 C1 H1 . . 118.1 ?
O1 C7 H7A . . 109.5 ?
O1 C7 H7B . . 109.5 ?
O1 C7 H7C . . 109.5 ?
H7A C7 H7B . . 109.5 ?
H7A C7 H7C . . 109.5 ?
H7B C7 H7C . . 109.5 ?

loop_
_geom_bond_atom_site_label_1
_geom_bond_atom_site_label_2
_geom_bond_site_symmetry_2
_geom_bond_distance
_geom_bond_publ_flag
Zn1 Cl1 . 2.2186(5) y
Zn1 Cl1 2_655 2.2186(5) y
Zn1 N1 2_655 2.0744(18) y
Zn1 N1 . 2.0744(18) y
O1 C3 . 1.334(2) ?
O1 C7 . 1.441(2) ?
N1 C5 . 1.365(3) ?
N1 C1 . 1.324(3) ?
C5 C5 2_655 1.442(4) ?
C5 C4 . 1.404(3) ?
C4 C6 . 1.427(3) ?
C4 C3 . 1.429(3) ?
C6 C6 2_655 1.362(4) ?
C6 H6 . 0.9500 ?
C2 H2 . 0.9500 ?
C2 C3 . 1.383(3) ?
C2 C1 . 1.395(3) ?
C1 H1 . 0.9500 ?
C7 H7A . 0.9800 ?
C7 H7B . 0.9800 ?
C7 H7C . 0.9800 ?

loop_
_geom_torsion_atom_site_label_1
_geom_torsion_atom_site_label_2
_geom_torsion_atom_site_label_3
_geom_torsion_atom_site_label_4
_geom_torsion_site_symmetry_1
_geom_torsion_site_symmetry_2
_geom_torsion_site_symmetry_3
_geom_torsion_site_symmetry_4
_geom_torsion
_geom_torsion_publ_flag
Zn1 N1 C5 C5 . . . 2_655 1.0(2) ?
Zn1 N1 C5 C4 . . . . -178.96(14) ?
Zn1 N1 C1 C2 . . . . 176.64(13) ?
N1 C5 C4 C6 . . . . -178.83(16) ?
N1 C5 C4 C3 . . . . 1.2(3) ?
C5 N1 C1 C2 . . . . 0.1(3) ?
C5 C5 C4 C6 2_655 . . . 1.2(3) ?
C5 C5 C4 C3 2_655 . . . -178.81(19) ?
C5 C4 C6 C6 . . . 2_655 -0.7(3) ?
C5 C4 C3 O1 . . . . -178.24(15) ?
C5 C4 C3 C2 . . . . 1.2(2) ?
C6 C4 C3 O1 . . . . 1.8(2) ?
C6 C4 C3 C2 . . . . -178.77(17) ?
C3 C4 C6 C6 . . . 2_655 179.3(2) ?
C3 C2 C1 N1 . . . . 2.2(3) ?
C1 N1 C5 C5 . . . 2_655 178.14(19) ?
C1 N1 C5 C4 . . . . -1.8(3) ?
C1 C2 C3 O1 . . . . 176.58(17) ?
C1 C2 C3 C4 . . . . -2.8(3) ?
C7 O1 C3 C4 . . . . -175.50(15) ?
C7 O1 C3 C2 . . . . 5.1(3) ?
